data_7202903
loop_
_publ_author_name
'Giraud, Marion'
'L\'eaustic, Anne'
'Guillot, R\'egis'
'Yu, Pei'
'Lacroix, Pascal G.'
'Nakatani, Keitaro'
'Pansu, Robert'
'Maurel, Fran\,cois'

_publ_section_title
;
 Dithiazolylethene-based molecular switches for nonlinear optical
 properties and fluorescence: synthesis, crystal structure and ligating
 properties
;
_journal_issue 41
_journal_name_full 'Journal of Materials Chemistry'
_journal_page_first 4414
_journal_paper_doi 10.1039/b704806h
_journal_volume 17
_journal_year 2007
_chemical_formula_moiety 'C35 H18 Cu F18 N4 O7 S2'
_chemical_formula_sum 'C35 H18 Cu F18 N4 O7 S2'
_chemical_formula_weight 1076.19
_chemical_name_common
;
Cu (1-(5-ethoxy-2-(4-nitrophenyl)thiazoyl)-2-(4-methyl-2-(2-
pyridyl)thiazoyl) perfluorocyclopentene) (hfac)2
;
_chemical_name_systematic
;
Cu [1-[5-ethoxy-2-(4-nitrophenyl)thiazoyl]-2-[4-methyl-2-(2-pyridyl)thiazoyl]
perfluorocyclopentene] (hfac)2
;
_space_group_IT_number 2
_symmetry_cell_setting triclinic
_symmetry_Int_Tables_number 2
_symmetry_space_group_name_Hall '-P 1'
_symmetry_space_group_name_H-M 'P -1'
_atom_sites_solution_hydrogens geom
_atom_sites_solution_primary direct
_atom_sites_solution_secondary difmap
_audit_creation_method SHELXL-97
_cell_angle_alpha 92.804(5)
_cell_angle_beta 91.091(5)
_cell_angle_gamma 105.202(5)
_cell_formula_units_Z 2
_cell_length_a 8.946(5)
_cell_length_b 11.774(5)
_cell_length_c 19.493(5)
_cell_measurement_reflns_used 7043
_cell_measurement_temperature 100(1)
_cell_measurement_theta_max 28.05
_cell_measurement_theta_min 2.13
_cell_volume 1977.9(15)
_computing_cell_refinement 'Bruker SMART'
_computing_data_collection 'Bruker SMART'
_computing_data_reduction 'Bruker SAINT'
_computing_molecular_graphics 'Bruker SHELXTL'
_computing_publication_material 'Bruker SHELXTL'
_computing_structure_refinement 'Bruker SHELXTL'
_computing_structure_solution 'Bruker SHELXTL'
_diffrn_ambient_temperature 100(1)
_diffrn_measured_fraction_theta_full 0.988
_diffrn_measured_fraction_theta_max 0.778
_diffrn_measurement_device_type 'CCD area detector'
_diffrn_measurement_method 'phi and omega scans'
_diffrn_radiation_monochromator graphite
_diffrn_radiation_probe x-ray
_diffrn_radiation_type MoK\a
_diffrn_radiation_wavelength 0.71069
_diffrn_reflns_av_R_equivalents 0.0318
_diffrn_reflns_av_sigmaI/netI 0.0476
_diffrn_reflns_limit_h_max 12
_diffrn_reflns_limit_h_min -11
_diffrn_reflns_limit_k_max 15
_diffrn_reflns_limit_k_min -15
_diffrn_reflns_limit_l_max 25
_diffrn_reflns_limit_l_min -25
_diffrn_reflns_number 20257
_diffrn_reflns_theta_full 25
_diffrn_reflns_theta_max 29.17
_diffrn_reflns_theta_min 2.03
_diffrn_source 'fine-focus sealed tube'
_diffrn_source_type 'X8 APEX II Bruker ICMMO'
_exptl_absorpt_coefficient_mu 0.798
_exptl_absorpt_correction_T_max 0.96
_exptl_absorpt_correction_T_min 0.90
_exptl_absorpt_correction_type psi-scan
_exptl_absorpt_process_details SADABS
_exptl_crystal_colour green
_exptl_crystal_density_diffrn 1.807
_exptl_crystal_density_method 'not measured'
_exptl_crystal_description plate
_exptl_crystal_F_000 1070
_exptl_crystal_size_max 0.200
_exptl_crystal_size_mid 0.120
_exptl_crystal_size_min 0.050
_refine_diff_density_max 0.876
_refine_diff_density_min -0.681
_refine_diff_density_rms 0.074
_refine_ls_extinction_method none
_refine_ls_goodness_of_fit_ref 0.995
_refine_ls_hydrogen_treatment constr
_refine_ls_matrix_type full
_refine_ls_number_parameters 604
_refine_ls_number_reflns 8326
_refine_ls_number_restraints 0
_refine_ls_restrained_S_all 0.995
_refine_ls_R_factor_all 0.0636
_refine_ls_R_factor_gt 0.0387
_refine_ls_shift/su_max 0.004
_refine_ls_shift/su_mean 0.000
_refine_ls_structure_factor_coef Fsqd
_refine_ls_weighting_details 'calc w=1/[\s^2^(Fo^2^)+(0.0507P)^2^+1.9213P] where P=(Fo^2^+2Fc^2^)/3'
_refine_ls_weighting_scheme calc
_refine_ls_wR_factor_gt 0.0927
_refine_ls_wR_factor_ref 0.1033
_reflns_number_gt 6235
_reflns_number_total 8326
_reflns_threshold_expression >2sigma(I)
_cod_data_source_file b704806h.txt
_cod_data_source_block Cu(hfac)2.2a
_cod_database_code 7202903

loop_
_symmetry_equiv_pos_as_xyz
'x, y, z'
'-x, -y, -z'

loop_
_atom_site_label
_atom_site_type_symbol
_atom_site_fract_x
_atom_site_fract_y
_atom_site_fract_z
_atom_site_U_iso_or_equiv
_atom_site_adp_type
_atom_site_occupancy
_atom_site_symmetry_multiplicity
_atom_site_calc_flag
_atom_site_refinement_flags
_atom_site_disorder_assembly
_atom_site_disorder_group
Cu1 Cu 0.34638(4) 0.17679(3) 0.640150(17) 0.01512(9) Uani 1 1 d . . .
S2 S 0.09193(7) 0.16122(6) 0.96691(4) 0.01805(15) Uani 1 1 d . . .
S3 S 0.09847(8) -0.18230(6) 0.72596(4) 0.01765(15) Uani 1 1 d . . .
F4 F -0.52472(18) -0.33290(16) 0.81140(10) 0.0345(5) Uani 1 1 d . . .
F5 F -0.46902(18) -0.10477(16) 0.82983(9) 0.0289(4) Uani 1 1 d . . .
F6 F -0.0325(2) 0.27231(15) 0.45452(9) 0.0362(5) Uani 1 1 d . . .
F7 F -0.40275(18) -0.15118(15) 0.93010(8) 0.0268(4) Uani 1 1 d . . .
F8 F -0.3367(2) -0.33951(15) 0.88152(9) 0.0303(4) Uani 1 1 d . . .
F9 F 0.7302(2) 0.25159(15) 0.81097(9) 0.0294(4) Uani 1 1 d . . .
F10 F -0.3359(2) -0.25678(17) 0.71427(9) 0.0336(4) Uani 1 1 d . . .
F11 F -0.1916(2) -0.34419(14) 0.77037(10) 0.0313(4) Uani 1 1 d . . .
F12 F 0.84690(19) 0.47013(17) 0.53656(10) 0.0348(5) Uani 1 1 d . . .
F13 F 0.6314(2) 0.44922(16) 0.48171(9) 0.0344(4) Uani 1 1 d . . .
F14 F 0.0735(3) 0.1334(2) 0.43308(10) 0.0580(7) Uani 1 1 d . . .
F15 F 0.6957(2) 0.57610(15) 0.56674(10) 0.0342(4) Uani 1 1 d . . .
F16 F 0.8436(2) 0.42551(18) 0.78224(11) 0.0512(6) Uani 1 1 d . . .
F17 F 0.3468(2) 0.55674(16) 0.67508(11) 0.0447(5) Uani 1 1 d . . .
F18 F 0.1144(2) 0.54163(15) 0.64044(10) 0.0361(5) Uani 1 1 d . . .
O3 O 0.5150(2) 0.29092(17) 0.56799(10) 0.0217(4) Uani 1 1 d . . .
O1 O 0.1256(2) -0.02981(17) 0.89114(10) 0.0204(4) Uani 1 1 d . . .
F21 F 0.1611(3) 0.47911(19) 0.73801(11) 0.0604(7) Uani 1 1 d . . .
F1 F -0.1206(2) 0.10723(18) 0.49714(11) 0.0506(6) Uani 1 1 d . . .
F2 F 0.6194(3) 0.39049(19) 0.82592(10) 0.0474(6) Uani 1 1 d . . .
O24 O 0.1931(2) 0.15046(15) 0.55970(9) 0.0170(4) Uani 1 1 d . . .
C25 C 0.0368(3) 0.0395(2) 0.91066(14) 0.0173(6) Uani 1 1 d . . .
O26 O 0.5165(2) 0.22345(16) 0.71114(10) 0.0203(4) Uani 1 1 d . . .
N2 N 0.1680(2) 0.03276(19) 0.69418(11) 0.0154(5) Uani 1 1 d . . .
O28 O -0.1523(3) 0.6297(2) 1.13770(11) 0.0393(6) Uani 1 1 d . . .
N29 N -0.1934(2) 0.09316(19) 0.92338(11) 0.0160(5) Uani 1 1 d . . .
C99 C -0.1519(3) -0.1390(2) 0.79559(14) 0.0159(6) Uani 1 1 d . . .
O4 O -0.3655(3) 0.5925(2) 1.07694(14) 0.0416(6) Uani 1 1 d . . .
C3 C -0.3124(3) 0.3966(3) 1.01387(16) 0.0246(7) Uani 1 1 d . . .
H3 H -0.4035 0.4159 1.0019 0.029 Uiso 1 1 calc R . .
O2 O 0.2872(2) 0.31637(16) 0.67258(10) 0.0189(4) Uani 1 1 d . . .
C34 C 0.1116(3) 0.3258(2) 0.58122(14) 0.0187(6) Uani 1 1 d . . .
H34 H 0.0478 0.3699 0.5646 0.022 Uiso 1 1 calc R . .
C35 C -0.1189(3) 0.0166(2) 0.89261(13) 0.0151(5) Uani 1 1 d . . .
C36 C -0.2635(3) -0.2561(2) 0.77589(15) 0.0204(6) Uani 1 1 d . . .
C37 C -0.3799(3) -0.2759(3) 0.83291(15) 0.0228(6) Uani 1 1 d . . .
C38 C 0.0383(3) 0.0179(2) 0.73287(14) 0.0166(6) Uani 1 1 d . . .
C39 C -0.2021(3) -0.0851(2) 0.84980(14) 0.0156(6) Uani 1 1 d . . .
C40 C -0.0987(3) 0.1735(2) 0.96290(14) 0.0169(6) Uani 1 1 d . . .
C41 C -0.1388(3) 0.2720(2) 0.99999(14) 0.0171(6) Uani 1 1 d . . .
N5 N -0.2471(3) 0.5685(2) 1.09555(13) 0.0280(6) Uani 1 1 d . . .
C43 C 0.7057(3) 0.3466(3) 0.78316(16) 0.0248(7) Uani 1 1 d . . .
C44 C -0.0156(3) -0.0936(2) 0.75534(14) 0.0163(6) Uani 1 1 d . . .
C45 C -0.3663(3) -0.1508(3) 0.86340(14) 0.0192(6) Uani 1 1 d . . .
C46 C 0.0098(3) 0.1845(2) 0.48143(15) 0.0206(6) Uani 1 1 d . . .
C47 C 0.2108(3) -0.0648(2) 0.68603(14) 0.0160(6) Uani 1 1 d . . .
C48 C 0.6979(3) 0.4673(3) 0.54405(15) 0.0220(6) Uani 1 1 d . . .
C49 C 0.1160(3) 0.2218(2) 0.54577(14) 0.0160(6) Uani 1 1 d . . .
C50 C 0.6202(3) 0.3737(2) 0.59307(15) 0.0188(6) Uani 1 1 d . . .
C51 C 0.6805(3) 0.3917(2) 0.66109(15) 0.0229(6) Uani 1 1 d . . .
H51 H 0.7613 0.4583 0.6722 0.028 Uiso 1 1 calc R . .
C52 C -0.2752(3) 0.3005(2) 0.98194(15) 0.0215(6) Uani 1 1 d . . .
H52 H -0.3420 0.2545 0.9481 0.026 Uiso 1 1 calc R . .
C53 C -0.0409(3) 0.3404(3) 1.05149(15) 0.0250(7) Uani 1 1 d . . .
H53 H 0.0497 0.3212 1.0643 0.030 Uiso 1 1 calc R . .
N1 N 0.4186(2) 0.03151(19) 0.61841(11) 0.0141(5) Uani 1 1 d . . .
C55 C -0.0299(3) 0.1199(2) 0.74364(15) 0.0219(6) Uani 1 1 d . . .
H55A H 0.0325 0.1869 0.7221 0.033 Uiso 1 1 calc R . .
H55B H -0.0331 0.1386 0.7920 0.033 Uiso 1 1 calc R . .
H55C H -0.1332 0.0999 0.7238 0.033 Uiso 1 1 calc R . .
C56 C 0.6262(3) 0.3160(2) 0.71221(14) 0.0181(6) Uani 1 1 d . . .
C57 C 0.5178(3) -0.1705(3) 0.59438(15) 0.0236(6) Uani 1 1 d . . .
H57 H 0.5495 -0.2387 0.5853 0.028 Uiso 1 1 calc R . .
C58 C 0.3441(3) -0.0709(2) 0.64485(14) 0.0163(6) Uani 1 1 d . . .
C59 C -0.2114(3) 0.4632(2) 1.06385(15) 0.0215(6) Uani 1 1 d . . .
C60 C 0.5968(3) -0.0657(3) 0.56903(15) 0.0219(6) Uani 1 1 d . . .
H60 H 0.6843 -0.0614 0.5432 0.026 Uiso 1 1 calc R . .
C61 C 0.5445(3) 0.0327(3) 0.58243(14) 0.0199(6) Uani 1 1 d . . .
H61 H 0.5995 0.1037 0.5656 0.024 Uiso 1 1 calc R . .
C62 C 0.3905(3) -0.1729(2) 0.63354(15) 0.0210(6) Uani 1 1 d . . .
H62 H 0.3365 -0.2425 0.6521 0.025 Uiso 1 1 calc R . .
C63 C 0.2906(3) 0.0083(3) 0.90991(15) 0.0211(6) Uani 1 1 d . . .
H63A H 0.3333 -0.0594 0.9078 0.025 Uiso 1 1 calc R . .
H63B H 0.3040 0.0417 0.9568 0.025 Uiso 1 1 calc R . .
C64 C -0.0770(3) 0.4365(3) 1.08366(15) 0.0265(7) Uani 1 1 d . . .
H64 H -0.0116 0.4822 1.1180 0.032 Uiso 1 1 calc R . .
C65 C 0.3772(3) 0.0982(3) 0.86307(16) 0.0255(7) Uani 1 1 d . . .
H65A H 0.4850 0.1212 0.8767 0.038 Uiso 1 1 calc R . .
H65B H 0.3364 0.1660 0.8657 0.038 Uiso 1 1 calc R . .
H65C H 0.3655 0.0649 0.8167 0.038 Uiso 1 1 calc R . .
C66 C 0.2006(3) 0.3654(2) 0.64103(14) 0.0171(6) Uani 1 1 d . . .
C67 C 0.2026(4) 0.4862(3) 0.67416(16) 0.0261(7) Uani 1 1 d . . .

loop_
_atom_site_aniso_label
_atom_site_aniso_U_11
_atom_site_aniso_U_22
_atom_site_aniso_U_33
_atom_site_aniso_U_23
_atom_site_aniso_U_13
_atom_site_aniso_U_12
Cu1 0.01493(16) 0.01502(17) 0.01487(18) -0.00102(13) -0.00182(13) 0.00347(12)
S2 0.0145(3) 0.0214(3) 0.0173(4) -0.0018(3) -0.0011(3) 0.0037(3)
S3 0.0200(3) 0.0151(3) 0.0190(4) 0.0019(3) 0.0054(3) 0.0061(3)
F4 0.0164(8) 0.0411(11) 0.0368(11) -0.0144(9) 0.0004(8) -0.0058(7)
F5 0.0178(8) 0.0397(10) 0.0318(10) -0.0040(8) -0.0036(7) 0.0135(7)
F6 0.0463(11) 0.0261(10) 0.0347(11) 0.0018(8) -0.0239(9) 0.0087(8)
F7 0.0222(8) 0.0338(10) 0.0184(9) -0.0056(7) 0.0060(7) -0.0022(7)
F8 0.0352(10) 0.0256(9) 0.0279(10) 0.0069(8) 0.0061(8) 0.0029(8)
F9 0.0361(10) 0.0288(9) 0.0257(10) 0.0039(8) -0.0078(8) 0.0132(8)
F10 0.0294(9) 0.0456(11) 0.0190(9) -0.0081(8) -0.0060(8) -0.0001(8)
F11 0.0294(9) 0.0173(9) 0.0456(12) -0.0030(8) 0.0124(9) 0.0036(7)
F12 0.0174(8) 0.0449(11) 0.0462(12) 0.0230(9) 0.0073(8) 0.0110(8)
F13 0.0341(10) 0.0382(11) 0.0242(10) 0.0084(8) -0.0073(8) -0.0029(8)
F14 0.0589(14) 0.106(2) 0.0249(11) -0.0298(12) -0.0193(10) 0.0570(14)
F15 0.0431(11) 0.0215(9) 0.0394(11) 0.0055(8) 0.0031(9) 0.0098(8)
F16 0.0459(12) 0.0473(13) 0.0426(12) 0.0129(10) -0.0273(10) -0.0193(10)
F17 0.0437(11) 0.0194(9) 0.0668(14) -0.0088(9) -0.0252(10) 0.0048(8)
F18 0.0425(10) 0.0244(9) 0.0458(12) -0.0086(8) -0.0155(9) 0.0195(8)
O3 0.0207(10) 0.0216(10) 0.0195(11) -0.0009(8) -0.0016(8) 0.0001(8)
O1 0.0143(9) 0.0235(10) 0.0235(11) -0.0029(8) 0.0001(8) 0.0062(8)
F21 0.120(2) 0.0423(13) 0.0298(13) 0.0017(10) 0.0260(13) 0.0397(14)
F1 0.0403(11) 0.0463(13) 0.0461(13) 0.0128(10) -0.0196(10) -0.0230(9)
F2 0.0670(14) 0.0616(14) 0.0257(11) -0.0162(10) -0.0103(10) 0.0427(12)
O24 0.0183(9) 0.0152(9) 0.0175(10) -0.0005(8) -0.0018(8) 0.0047(7)
C25 0.0170(12) 0.0196(14) 0.0145(14) 0.0015(11) 0.0026(11) 0.0033(10)
O26 0.0206(9) 0.0179(10) 0.0206(11) 0.0006(8) -0.0021(8) 0.0022(8)
N2 0.0180(11) 0.0161(11) 0.0122(12) -0.0012(9) 0.0001(9) 0.0048(9)
O28 0.0640(16) 0.0292(12) 0.0249(12) -0.0092(10) -0.0137(12) 0.0157(11)
N29 0.0165(10) 0.0185(11) 0.0127(12) -0.0002(9) 0.0007(9) 0.0039(9)
C99 0.0157(12) 0.0166(13) 0.0160(14) 0.0006(11) -0.0011(11) 0.0053(10)
O4 0.0313(12) 0.0366(14) 0.0588(17) -0.0144(12) -0.0010(12) 0.0155(11)
C3 0.0201(13) 0.0255(15) 0.0279(17) -0.0025(13) 0.0007(13) 0.0065(12)
O2 0.0217(9) 0.0192(10) 0.0159(10) -0.0010(8) -0.0034(8) 0.0061(8)
C34 0.0196(13) 0.0186(14) 0.0185(15) 0.0002(11) -0.0023(12) 0.0064(11)
C35 0.0154(12) 0.0189(13) 0.0111(13) 0.0018(11) 0.0026(11) 0.0041(10)
C36 0.0214(13) 0.0204(14) 0.0187(15) -0.0020(12) -0.0002(12) 0.0049(11)
C37 0.0165(13) 0.0268(15) 0.0219(16) -0.0025(13) -0.0006(12) 0.0007(11)
C38 0.0183(13) 0.0179(13) 0.0140(14) -0.0028(11) -0.0019(11) 0.0064(10)
C39 0.0125(12) 0.0195(13) 0.0154(14) 0.0016(11) -0.0004(11) 0.0053(10)
C40 0.0161(12) 0.0200(14) 0.0153(14) 0.0027(11) 0.0019(11) 0.0054(11)
C41 0.0199(13) 0.0188(14) 0.0120(14) 0.0008(11) 0.0029(11) 0.0040(11)
N5 0.0352(14) 0.0232(13) 0.0249(14) -0.0010(11) 0.0012(12) 0.0071(11)
C43 0.0258(14) 0.0210(15) 0.0257(17) 0.0014(12) -0.0056(13) 0.0032(12)
C44 0.0187(13) 0.0179(13) 0.0137(14) -0.0009(11) 0.0000(11) 0.0075(11)
C45 0.0136(12) 0.0289(15) 0.0140(15) -0.0023(12) 0.0011(11) 0.0040(11)
C46 0.0178(13) 0.0212(14) 0.0224(16) -0.0016(12) -0.0027(12) 0.0053(11)
C47 0.0173(12) 0.0172(13) 0.0127(14) -0.0018(11) -0.0012(11) 0.0035(10)
C48 0.0170(13) 0.0243(15) 0.0247(16) 0.0033(12) -0.0045(12) 0.0055(11)
C49 0.0134(12) 0.0161(13) 0.0168(14) 0.0032(11) 0.0015(11) 0.0004(10)
C50 0.0161(12) 0.0191(14) 0.0220(15) 0.0008(12) 0.0010(12) 0.0059(11)
C51 0.0201(13) 0.0206(14) 0.0249(17) 0.0012(12) -0.0060(13) 0.0001(11)
C52 0.0167(13) 0.0225(15) 0.0232(16) -0.0052(12) -0.0011(12) 0.0027(11)
C53 0.0232(14) 0.0291(16) 0.0232(16) -0.0050(13) -0.0082(13) 0.0094(12)
N1 0.0145(10) 0.0156(11) 0.0123(12) 0.0008(9) 0.0015(9) 0.0039(9)
C55 0.0264(14) 0.0195(14) 0.0227(16) 0.0031(12) 0.0066(13) 0.0103(12)
C56 0.0174(13) 0.0171(13) 0.0204(15) -0.0023(11) -0.0022(12) 0.0066(11)
C57 0.0274(15) 0.0236(15) 0.0230(16) -0.0006(12) 0.0016(13) 0.0126(12)
C58 0.0169(12) 0.0185(13) 0.0129(14) -0.0010(11) -0.0016(11) 0.0044(10)
C59 0.0269(14) 0.0202(14) 0.0167(15) -0.0020(12) 0.0046(12) 0.0052(12)
C60 0.0191(13) 0.0284(16) 0.0209(16) 0.0036(13) 0.0057(12) 0.0100(12)
C61 0.0180(13) 0.0237(15) 0.0182(15) 0.0060(12) 0.0047(12) 0.0046(11)
C62 0.0243(14) 0.0178(14) 0.0214(16) 0.0027(12) 0.0048(12) 0.0057(11)
C63 0.0143(12) 0.0311(16) 0.0194(15) -0.0011(12) -0.0008(12) 0.0093(11)
C64 0.0311(16) 0.0280(16) 0.0192(16) -0.0075(13) -0.0056(13) 0.0077(13)
C65 0.0182(13) 0.0304(16) 0.0264(17) 0.0009(13) 0.0043(13) 0.0037(12)
C66 0.0183(13) 0.0142(13) 0.0180(15) 0.0006(11) 0.0030(12) 0.0029(10)
C67 0.0387(17) 0.0183(15) 0.0221(17) -0.0015(12) -0.0033(14) 0.0095(13)

loop_
_atom_type_symbol
_atom_type_description
_atom_type_scat_dispersion_real
_atom_type_scat_dispersion_imag
_atom_type_scat_source
C C 0.0033 0.0016 'International Tables Vol C Tables 4.2.6.8 and 6.1.1.4'
H H 0.0000 0.0000 'International Tables Vol C Tables 4.2.6.8 and 6.1.1.4'
N N 0.0061 0.0033 'International Tables Vol C Tables 4.2.6.8 and 6.1.1.4'
O O 0.0106 0.0060 'International Tables Vol C Tables 4.2.6.8 and 6.1.1.4'
F F 0.0171 0.0103 'International Tables Vol C Tables 4.2.6.8 and 6.1.1.4'
S S 0.1246 0.1234 'International Tables Vol C Tables 4.2.6.8 and 6.1.1.4'
Cu Cu 0.3201 1.2651 'International Tables Vol C Tables 4.2.6.8 and 6.1.1.4'

loop_
_geom_angle_atom_site_label_1
_geom_angle_atom_site_label_2
_geom_angle_atom_site_label_3
_geom_angle
_geom_angle_site_symmetry_1
_geom_angle_site_symmetry_3
_geom_angle_publ_flag
O2 Cu1 O26 86.14(8) . . ?
O2 Cu1 N1 172.85(8) . . ?
O26 Cu1 N1 87.56(8) . . ?
O2 Cu1 O24 91.32(7) . . ?
O26 Cu1 O24 170.98(8) . . ?
N1 Cu1 O24 95.41(8) . . ?
O2 Cu1 O3 88.76(8) . . ?
O26 Cu1 O3 86.46(8) . . ?
N1 Cu1 O3 94.22(9) . . ?
O24 Cu1 O3 84.84(8) . . ?
O2 Cu1 N2 100.64(8) . . ?
O26 Cu1 N2 101.28(8) . . ?
N1 Cu1 N2 77.30(9) . . ?
O24 Cu1 N2 87.69(8) . . ?
O3 Cu1 N2 168.13(7) . . ?
C25 S2 C40 88.78(13) . . ?
C47 S3 C44 89.14(14) . . ?
C50 O3 Cu1 118.89(18) . . ?
C25 O1 C63 118.3(2) . . ?
C49 O24 Cu1 123.24(17) . . ?
O1 C25 C35 123.7(2) . . ?
O1 C25 S2 125.65(19) . . ?
C35 C25 S2 110.4(2) . . ?
C56 O26 Cu1 125.27(18) . . ?
C47 N2 C38 111.7(2) . . ?
C47 N2 Cu1 107.19(18) . . ?
C38 N2 Cu1 141.08(17) . . ?
C40 N29 C35 111.4(2) . . ?
C39 C99 C44 128.1(2) . . ?
C39 C99 C36 111.0(2) . . ?
C44 C99 C36 120.8(2) . . ?
C59 C3 C52 118.5(3) . . ?
C66 O2 Cu1 125.87(17) . . ?
C49 C34 C66 121.2(2) . . ?
N29 C35 C25 114.6(2) . . ?
N29 C35 C39 121.7(2) . . ?
C25 C35 C39 123.5(2) . . ?
F10 C36 F11 105.9(2) . . ?
F10 C36 C99 112.4(2) . . ?
F11 C36 C99 112.1(2) . . ?
F10 C36 C37 110.6(2) . . ?
F11 C36 C37 111.4(2) . . ?
C99 C36 C37 104.7(2) . . ?
F4 C37 F8 107.3(2) . . ?
F4 C37 C36 113.9(2) . . ?
F8 C37 C36 110.2(2) . . ?
F4 C37 C45 113.1(2) . . ?
F8 C37 C45 109.0(2) . . ?
C36 C37 C45 103.3(2) . . ?
C44 C38 N2 114.1(2) . . ?
C44 C38 C55 127.8(3) . . ?
N2 C38 C55 118.1(2) . . ?
C99 C39 C35 128.9(2) . . ?
C99 C39 C45 109.2(2) . . ?
C35 C39 C45 121.9(2) . . ?
N29 C40 C41 125.2(2) . . ?
N29 C40 S2 114.8(2) . . ?
C41 C40 S2 119.93(19) . . ?
C52 C41 C53 119.2(3) . . ?
C52 C41 C40 119.3(2) . . ?
C53 C41 C40 121.4(2) . . ?
O4 N5 O28 123.8(3) . . ?
O4 N5 C59 118.5(2) . . ?
O28 N5 C59 117.6(3) . . ?
F2 C43 F9 107.0(3) . . ?
F2 C43 F16 107.2(3) . . ?
F9 C43 F16 106.5(2) . . ?
F2 C43 C56 111.1(2) . . ?
F9 C43 C56 111.4(2) . . ?
F16 C43 C56 113.2(3) . . ?
C38 C44 C99 127.8(2) . . ?
C38 C44 S3 110.2(2) . . ?
C99 C44 S3 121.9(2) . . ?
F7 C45 F5 106.7(2) . . ?
F7 C45 C39 114.7(2) . . ?
F5 C45 C39 111.1(2) . . ?
F7 C45 C37 111.6(2) . . ?
F5 C45 C37 109.0(2) . . ?
C39 C45 C37 103.8(2) . . ?
F14 C46 F6 107.7(3) . . ?
F14 C46 F1 107.1(3) . . ?
F6 C46 F1 105.9(2) . . ?
F14 C46 C49 112.3(2) . . ?
F6 C46 C49 113.6(2) . . ?
F1 C46 C49 109.8(2) . . ?
N2 C47 C58 121.4(2) . . ?
N2 C47 S3 114.9(2) . . ?
C58 C47 S3 123.7(2) . . ?
F13 C48 F12 106.9(2) . . ?
F13 C48 F15 106.8(2) . . ?
F12 C48 F15 106.1(2) . . ?
F13 C48 C50 112.8(2) . . ?
F12 C48 C50 111.5(2) . . ?
F15 C48 C50 112.3(2) . . ?
O24 C49 C34 129.0(2) . . ?
O24 C49 C46 113.9(2) . . ?
C34 C49 C46 117.0(2) . . ?
O3 C50 C51 128.2(3) . . ?
O3 C50 C48 116.4(2) . . ?
C51 C50 C48 115.4(2) . . ?
C56 C51 C50 123.6(3) . . ?
C3 C52 C41 120.6(3) . . ?
C64 C53 C41 120.7(3) . . ?
C61 N1 C58 117.6(2) . . ?
C61 N1 Cu1 123.00(18) . . ?
C58 N1 Cu1 119.28(18) . . ?
O26 C56 C51 130.6(3) . . ?
O26 C56 C43 112.1(2) . . ?
C51 C56 C43 117.3(2) . . ?
C60 C57 C62 118.8(3) . . ?
N1 C58 C62 122.2(2) . . ?
N1 C58 C47 114.7(2) . . ?
C62 C58 C47 123.2(2) . . ?
C64 C59 C3 122.4(3) . . ?
C64 C59 N5 119.0(2) . . ?
C3 C59 N5 118.6(3) . . ?
C57 C60 C61 118.9(3) . . ?
N1 C61 C60 123.2(3) . . ?
C57 C62 C58 119.3(3) . . ?
O1 C63 C65 111.6(2) . . ?
C59 C64 C53 118.6(3) . . ?
O2 C66 C34 128.7(2) . . ?
O2 C66 C67 112.4(2) . . ?
C34 C66 C67 118.9(2) . . ?
F21 C67 F18 108.8(3) . . ?
F21 C67 F17 106.6(3) . . ?
F18 C67 F17 106.1(2) . . ?
F21 C67 C66 111.7(2) . . ?
F18 C67 C66 113.6(2) . . ?
F17 C67 C66 109.7(2) . . ?

loop_
_geom_bond_atom_site_label_1
_geom_bond_atom_site_label_2
_geom_bond_distance
_geom_bond_site_symmetry_2
_geom_bond_publ_flag
Cu1 O2 1.936(2) . ?
Cu1 O26 1.9852(19) . ?
Cu1 N1 2.011(2) . ?
Cu1 O24 2.0206(18) . ?
Cu1 O3 2.294(2) . ?
Cu1 N2 2.313(2) . ?
S2 C25 1.719(3) . ?
S2 C40 1.749(3) . ?
S3 C47 1.714(3) . ?
S3 C44 1.727(3) . ?
F4 C37 1.342(3) . ?
F5 C45 1.356(3) . ?
F6 C46 1.319(3) . ?
F7 C45 1.347(3) . ?
F8 C37 1.347(3) . ?
F9 C43 1.333(3) . ?
F10 C36 1.353(3) . ?
F11 C36 1.357(3) . ?
F12 C48 1.336(3) . ?
F13 C48 1.325(3) . ?
F14 C46 1.311(3) . ?
F15 C48 1.340(3) . ?
F16 C43 1.337(3) . ?
F17 C67 1.338(4) . ?
F18 C67 1.332(3) . ?
O3 C50 1.237(3) . ?
O1 C25 1.328(3) . ?
O1 C63 1.459(3) . ?
F21 C67 1.306(4) . ?
F1 C46 1.329(3) . ?
F2 C43 1.322(4) . ?
O24 C49 1.255(3) . ?
C25 C35 1.383(4) . ?
O26 C56 1.260(3) . ?
N2 C47 1.306(3) . ?
N2 C38 1.373(4) . ?
O28 N5 1.228(3) . ?
N29 C40 1.300(3) . ?
N29 C35 1.375(3) . ?
C99 C39 1.350(4) . ?
C99 C44 1.457(4) . ?
C99 C36 1.503(4) . ?
O4 N5 1.219(3) . ?
C3 C59 1.379(4) . ?
C3 C52 1.384(4) . ?
O2 C66 1.250(3) . ?
C34 C49 1.387(4) . ?
C34 C66 1.388(4) . ?
C35 C39 1.448(4) . ?
C36 C37 1.522(4) . ?
C37 C45 1.534(4) . ?
C38 C44 1.371(4) . ?
C38 C55 1.492(4) . ?
C39 C45 1.504(4) . ?
C40 C41 1.465(4) . ?
C41 C52 1.391(4) . ?
C41 C53 1.393(4) . ?
N5 C59 1.470(4) . ?
C43 C56 1.525(4) . ?
C46 C49 1.533(4) . ?
C47 C58 1.465(4) . ?
C48 C50 1.529(4) . ?
C50 C51 1.407(4) . ?
C51 C56 1.379(4) . ?
C53 C64 1.381(4) . ?
N1 C61 1.335(3) . ?
N1 C58 1.348(3) . ?
C57 C60 1.372(4) . ?
C57 C62 1.378(4) . ?
C58 C62 1.379(4) . ?
C59 C64 1.373(4) . ?
C60 C61 1.375(4) . ?
C63 C65 1.498(4) . ?
C66 C67 1.529(4) . ?
